data_4506296
loop_
_publ_author_name
'Chandrasekhar, Vadapalli'
'Mohapatra, Chandrajeet'
'Butcher, Ray J.'

_publ_section_title
;
 Synthesis of One- and Two-Dimensional Coordination Polymers Containing
 Organotin Macrocycles. Reactions of (n-Bu3Sn)2O with Pyridine
 Dicarboxylic Acids. Structure-Directing Role of the Ancillary
 4,4&#x2032;-Bipyridine Ligand
;
_journal_issue 6
_journal_name_full 'Crystal Growth &amp; Design'
_journal_page_first 3285
_journal_paper_doi 10.1021/cg3004189
_journal_volume 12
_journal_year 2012
_chemical_formula_sum 'C41 H65 N3 O4 Sn2'
_chemical_formula_weight 901.34
_chemical_name_systematic
; 
 ? 
;
_space_group_IT_number 15
_symmetry_cell_setting monoclinic
_symmetry_space_group_name_Hall '-C 2yc'
_symmetry_space_group_name_H-M 'C 1 2/c 1'
_atom_sites_solution_hydrogens geom
_atom_sites_solution_primary direct
_atom_sites_solution_secondary difmap
_audit_creation_method SHELXL-97
_cell_angle_alpha 90.000(5)
_cell_angle_beta 99.322(5)
_cell_angle_gamma 90.000(5)
_cell_formula_units_Z 4
_cell_length_a 15.427(5)
_cell_length_b 11.769(5)
_cell_length_c 23.734(5)
_cell_measurement_temperature 293(2)
_cell_volume 4252(2)
_computing_cell_refinement 'Bruker SMART'
_computing_data_collection 'Bruker SMART'
_computing_data_reduction 'Bruker SAINT'
_computing_molecular_graphics 'Bruker SHELXTL'
_computing_publication_material 'Bruker SHELXTL'
_computing_structure_refinement 'SHELXL-97 (Sheldrick, 1997)'
_computing_structure_solution 'SHELXS-97 (Sheldrick, 1990)'
_diffrn_ambient_temperature 293(2)
_diffrn_measured_fraction_theta_full 0.994
_diffrn_measured_fraction_theta_max 0.994
_diffrn_measurement_device_type 'CCD area detector'
_diffrn_measurement_method 'phi and omega scans'
_diffrn_radiation_monochromator graphite
_diffrn_radiation_source 'fine-focus sealed tube'
_diffrn_radiation_type MoK\a
_diffrn_radiation_wavelength 0.71069
_diffrn_reflns_av_R_equivalents 0.0497
_diffrn_reflns_av_sigmaI/netI 0.0521
_diffrn_reflns_limit_h_max 17
_diffrn_reflns_limit_h_min -18
_diffrn_reflns_limit_k_max 7
_diffrn_reflns_limit_k_min -14
_diffrn_reflns_limit_l_max 28
_diffrn_reflns_limit_l_min -27
_diffrn_reflns_number 11035
_diffrn_reflns_theta_full 25.50
_diffrn_reflns_theta_max 25.50
_diffrn_reflns_theta_min 2.19
_exptl_absorpt_coefficient_mu 1.215
_exptl_absorpt_correction_T_max 1
_exptl_absorpt_correction_T_min 0.778552
_exptl_absorpt_correction_type multi-scan
_exptl_absorpt_process_details SADABS
_exptl_crystal_colour colourless
_exptl_crystal_density_diffrn 1.408
_exptl_crystal_density_method 'not measured'
_exptl_crystal_description block
_exptl_crystal_F_000 1856
_exptl_crystal_size_max .31
_exptl_crystal_size_mid .22
_exptl_crystal_size_min .18
_refine_diff_density_max 1.457
_refine_diff_density_min -0.567
_refine_diff_density_rms 0.143
_refine_ls_extinction_method none
_refine_ls_goodness_of_fit_ref 1.053
_refine_ls_hydrogen_treatment mixed
_refine_ls_matrix_type full
_refine_ls_number_parameters 230
_refine_ls_number_reflns 3954
_refine_ls_number_restraints 0
_refine_ls_restrained_S_all 1.053
_refine_ls_R_factor_all 0.0444
_refine_ls_R_factor_gt 0.0353
_refine_ls_shift/su_max 0.001
_refine_ls_shift/su_mean 0.000
_refine_ls_structure_factor_coef Fsqd
_refine_ls_weighting_details 'calc w=1/[\s^2^(Fo^2^)+(0.0358P)^2^+3.5812P] where P=(Fo^2^+2Fc^2^)/3'
_refine_ls_weighting_scheme calc
_refine_ls_wR_factor_gt 0.0781
_refine_ls_wR_factor_ref 0.0832
_reflns_number_gt 3400
_reflns_number_total 3954
_reflns_threshold_expression >2sigma(I)
_cod_data_source_file cg3004189_si_001.cif
_cod_data_source_block Compound-5
_cod_depositor_comments
;
The following automatic conversions were performed:

'_symmetry_cell_setting' value 'Monoclinic' changed to 'monoclinic'
according to /home/saulius/struct/CIF-dictionaries/cif_core.dic
dictionary named 'cif_core.dic' version 2.4.1 from 2010-06-29.

Automatic conversion script
Id: cif_fix_values 1891 2012-01-12 08:04:46Z andrius 
;
_cod_original_sg_symbol_H-M 'C 2/c'
_cod_database_code 4506296

loop_
_symmetry_equiv_pos_as_xyz
'x, y, z'
'-x, y, -z+1/2'
'x+1/2, y+1/2, z'
'-x+1/2, y+1/2, -z+1/2'
'-x, -y, -z'
'x, -y, z-1/2'
'-x+1/2, -y+1/2, -z'
'x+1/2, -y+1/2, z-1/2'

loop_
_atom_site_label
_atom_site_type_symbol
_atom_site_fract_x
_atom_site_fract_y
_atom_site_fract_z
_atom_site_U_iso_or_equiv
_atom_site_adp_type
_atom_site_occupancy
_atom_site_symmetry_multiplicity
_atom_site_calc_flag
_atom_site_refinement_flags
Sn1 Sn 0.215980(14) 0.367505(18) 0.639279(9) 0.01639(10) Uani 1 1 d .
O1 O 0.13194(14) 0.29601(19) 0.69559(9) 0.0190(5) Uani 1 1 d .
O2 O 0.14800(15) 0.13297(18) 0.65001(10) 0.0183(5) Uani 1 1 d .
N1 N 0.0000 -0.0457(3) 0.7500 0.0178(8) Uani 1 2 d S
N2 N 0.31926(17) 0.4545(2) 0.57423(11) 0.0179(6) Uani 1 1 d .
C1 C 0.1173(2) 0.1890(3) 0.68608(14) 0.0172(7) Uani 1 1 d .
C2 C 0.0541(2) 0.0145(3) 0.72299(14) 0.0189(7) Uani 1 1 d .
H2 H 0.0930 -0.0253 0.7043 0.023 Uiso 1 1 calc R
C3 C 0.0564(2) 0.1322(3) 0.72088(14) 0.0150(7) Uani 1 1 d .
C4 C 0.0000 0.1930(4) 0.7500 0.0165(10) Uani 1 2 d S
H4 H 0.0000 0.2720 0.7500 0.020 Uiso 1 2 calc SR
C5 C 0.3128(2) 0.4364(3) 0.51774(14) 0.0211(7) Uani 1 1 d .
H5 H 0.2593 0.4109 0.4980 0.025 Uiso 1 1 calc R
C6 C 0.3811(2) 0.4536(3) 0.48730(14) 0.0196(7) Uani 1 1 d .
H6 H 0.3728 0.4402 0.4482 0.024 Uiso 1 1 calc R
C7 C 0.4620(2) 0.4910(3) 0.51540(14) 0.0169(7) Uani 1 1 d .
C8 C 0.4686(2) 0.5120(3) 0.57365(14) 0.0197(7) Uani 1 1 d .
H8 H 0.5210 0.5390 0.5943 0.024 Uiso 1 1 calc R
C9 C 0.3973(2) 0.4927(3) 0.60056(14) 0.0211(8) Uani 1 1 d .
H9 H 0.4037 0.5071 0.6395 0.025 Uiso 1 1 calc R
C10 C 0.2157(2) 0.5303(3) 0.68011(14) 0.0212(8) Uani 1 1 d .
H10A H 0.1725 0.5289 0.7056 0.025 Uiso 1 1 calc R
H10B H 0.2728 0.5423 0.7033 0.025 Uiso 1 1 calc R
C11 C 0.1958(2) 0.6300(3) 0.63965(15) 0.0202(8) Uani 1 1 d .
H11A H 0.1374 0.6199 0.6179 0.024 Uiso 1 1 calc R
H11B H 0.2370 0.6288 0.6128 0.024 Uiso 1 1 calc R
C12 C 0.2002(3) 0.7457(3) 0.66807(16) 0.0275(8) Uani 1 1 d .
H12A H 0.2579 0.7557 0.6908 0.033 Uiso 1 1 calc R
H12B H 0.1572 0.7488 0.6937 0.033 Uiso 1 1 calc R
C13 C 0.1828(3) 0.8427(4) 0.62506(18) 0.0372(10) Uani 1 1 d .
H13A H 0.2154 0.8300 0.5944 0.056 Uiso 1 1 calc R
H13B H 0.2010 0.9132 0.6436 0.056 Uiso 1 1 calc R
H13C H 0.1212 0.8459 0.6101 0.056 Uiso 1 1 calc R
C14 C 0.3266(2) 0.2584(3) 0.66400(14) 0.0196(7) Uani 1 1 d .
H14A H 0.3775 0.3049 0.6778 0.024 Uiso 1 1 calc R
H14B H 0.3152 0.2109 0.6954 0.024 Uiso 1 1 calc R
C15 C 0.3485(2) 0.1816(3) 0.61606(15) 0.0264(8) Uani 1 1 d .
H15A H 0.2997 0.1302 0.6045 0.032 Uiso 1 1 calc R
H15B H 0.3549 0.2284 0.5834 0.032 Uiso 1 1 calc R
C16 C 0.4319(2) 0.1120(3) 0.63278(17) 0.0321(9) Uani 1 1 d .
H16A H 0.4800 0.1631 0.6467 0.038 Uiso 1 1 calc R
H16B H 0.4459 0.0744 0.5990 0.038 Uiso 1 1 calc R
C17 C 0.4254(3) 0.0225(4) 0.67837(18) 0.0476(12) Uani 1 1 d .
H17A H 0.4145 0.0591 0.7127 0.071 Uiso 1 1 calc R
H17B H 0.4795 -0.0192 0.6861 0.071 Uiso 1 1 calc R
H17C H 0.3781 -0.0287 0.6650 0.071 Uiso 1 1 calc R
C18 C 0.1242(2) 0.3532(3) 0.56097(14) 0.0183(7) Uani 1 1 d .
H18A H 0.1267 0.4223 0.5390 0.022 Uiso 1 1 calc R
H18B H 0.1424 0.2910 0.5388 0.022 Uiso 1 1 calc R
C19 C 0.0291(2) 0.3332(3) 0.56906(15) 0.0216(8) Uani 1 1 d .
H19A H 0.0260 0.2617 0.5890 0.026 Uiso 1 1 calc R
H19B H 0.0119 0.3931 0.5931 0.026 Uiso 1 1 calc R
C20 C -0.0364(2) 0.3298(3) 0.51363(15) 0.0242(8) Uani 1 1 d .
H20A H -0.0218 0.2672 0.4903 0.029 Uiso 1 1 calc R
H20B H -0.0321 0.3996 0.4926 0.029 Uiso 1 1 calc R
C21 C -0.1302(2) 0.3154(4) 0.52494(16) 0.0321(9) Uani 1 1 d .
H21A H -0.1346 0.2464 0.5459 0.048 Uiso 1 1 calc R
H21B H -0.1696 0.3120 0.4893 0.048 Uiso 1 1 calc R
H21C H -0.1455 0.3787 0.5468 0.048 Uiso 1 1 calc R

loop_
_atom_site_aniso_label
_atom_site_aniso_U_11
_atom_site_aniso_U_22
_atom_site_aniso_U_33
_atom_site_aniso_U_23
_atom_site_aniso_U_13
_atom_site_aniso_U_12
Sn1 0.01512(14) 0.01658(14) 0.01786(15) -0.00077(9) 0.00384(10) -0.00163(9)
O1 0.0197(12) 0.0186(13) 0.0199(13) -0.0006(10) 0.0067(10) -0.0015(10)
O2 0.0177(12) 0.0195(12) 0.0184(13) -0.0029(10) 0.0054(10) -0.0012(9)
N1 0.020(2) 0.015(2) 0.019(2) 0.000 0.0044(16) 0.000
N2 0.0174(14) 0.0158(14) 0.0211(16) 0.0012(12) 0.0049(12) -0.0030(11)
C1 0.0163(16) 0.0159(17) 0.0187(18) -0.0005(14) 0.0009(14) 0.0012(14)
C2 0.0159(16) 0.0238(18) 0.0164(17) -0.0041(15) 0.0012(13) 0.0050(14)
C3 0.0112(15) 0.0179(17) 0.0155(17) -0.0035(13) 0.0004(13) 0.0018(13)
C4 0.017(2) 0.015(2) 0.017(2) 0.000 -0.0001(19) 0.000
C5 0.0218(18) 0.0218(19) 0.0193(19) 0.0016(15) 0.0024(14) -0.0004(15)
C6 0.0222(17) 0.0208(18) 0.0159(18) -0.0002(14) 0.0034(14) -0.0028(14)
C7 0.0179(16) 0.0124(16) 0.0208(19) 0.0033(14) 0.0039(14) 0.0016(13)
C8 0.0189(17) 0.0216(18) 0.0181(18) -0.0033(15) 0.0011(14) -0.0031(14)
C9 0.0205(17) 0.0255(19) 0.0170(18) -0.0026(15) 0.0024(14) -0.0048(15)
C10 0.0279(19) 0.0179(18) 0.0186(18) -0.0003(15) 0.0062(15) -0.0003(15)
C11 0.0229(18) 0.0182(18) 0.0201(19) -0.0005(14) 0.0046(14) 0.0045(14)
C12 0.036(2) 0.0191(19) 0.028(2) -0.0014(16) 0.0074(17) -0.0005(16)
C13 0.042(2) 0.036(2) 0.038(2) 0.0086(19) 0.0181(19) 0.015(2)
C14 0.0170(16) 0.0210(18) 0.0215(18) -0.0007(15) 0.0050(14) 0.0011(14)
C15 0.028(2) 0.027(2) 0.024(2) 0.0018(16) 0.0063(16) 0.0038(16)
C16 0.025(2) 0.038(2) 0.035(2) -0.0013(18) 0.0119(17) 0.0077(17)
C17 0.062(3) 0.051(3) 0.032(2) 0.010(2) 0.015(2) 0.030(2)
C18 0.0183(17) 0.0194(18) 0.0168(18) -0.0007(14) 0.0022(14) -0.0001(14)
C19 0.0158(17) 0.0234(18) 0.026(2) 0.0008(16) 0.0048(14) 0.0000(15)
C20 0.0185(18) 0.028(2) 0.025(2) 0.0026(16) -0.0003(15) -0.0033(15)
C21 0.0205(19) 0.043(2) 0.031(2) 0.0059(19) -0.0010(16) -0.0016(18)

loop_
_atom_type_symbol
_atom_type_description
_atom_type_scat_dispersion_real
_atom_type_scat_dispersion_imag
_atom_type_scat_source
C C 0.0033 0.0016 'International Tables Vol C Tables 4.2.6.8 and 6.1.1.4'
H H 0.0000 0.0000 'International Tables Vol C Tables 4.2.6.8 and 6.1.1.4'
N N 0.0061 0.0033 'International Tables Vol C Tables 4.2.6.8 and 6.1.1.4'
O O 0.0106 0.0060 'International Tables Vol C Tables 4.2.6.8 and 6.1.1.4'
Sn Sn -0.6537 1.4246 'International Tables Vol C Tables 4.2.6.8 and 6.1.1.4'

loop_
_geom_angle_atom_site_label_1
_geom_angle_atom_site_label_2
_geom_angle_atom_site_label_3
_geom_angle
_geom_angle_site_symmetry_3
C14 Sn1 C10 118.11(13) .
C14 Sn1 C18 125.00(13) .
C10 Sn1 C18 114.23(13) .
C14 Sn1 O1 97.32(11) .
C10 Sn1 O1 91.31(11) .
C18 Sn1 O1 97.23(11) .
C14 Sn1 N2 82.01(11) .
C10 Sn1 N2 87.88(11) .
C18 Sn1 N2 84.20(11) .
O1 Sn1 N2 178.55(8) .
C1 O1 Sn1 111.96(19) .
C2 N1 C2 115.9(4) 2_556
C9 N2 C5 115.7(3) .
C9 N2 Sn1 116.5(2) .
C5 N2 Sn1 125.1(2) .
O2 C1 O1 124.4(3) .
O2 C1 C3 119.2(3) .
O1 C1 C3 116.4(3) .
N1 C2 C3 124.7(3) .
C2 C3 C4 118.3(3) .
C2 C3 C1 119.0(3) .
C4 C3 C1 122.6(3) .
C3 C4 C3 118.1(4) 2_556
N2 C5 C6 123.8(3) .
C5 C6 C7 119.8(3) .
C6 C7 C8 116.7(3) .
C6 C7 C7 121.7(4) 5_666
C8 C7 C7 121.6(4) 5_666
C9 C8 C7 119.7(3) .
N2 C9 C8 124.3(3) .
C11 C10 Sn1 114.8(2) .
C10 C11 C12 115.1(3) .
C11 C12 C13 112.6(3) .
C15 C14 Sn1 114.3(2) .
C16 C15 C14 113.7(3) .
C15 C16 C17 113.9(3) .
C19 C18 Sn1 114.5(2) .
C20 C19 C18 114.3(3) .
C19 C20 C21 111.5(3) .

loop_
_geom_bond_atom_site_label_1
_geom_bond_atom_site_label_2
_geom_bond_distance
_geom_bond_site_symmetry_2
Sn1 C14 2.140(3) .
Sn1 C10 2.147(3) .
Sn1 C18 2.153(3) .
Sn1 O1 2.176(2) .
Sn1 N2 2.601(3) .
O1 C1 1.293(4) .
O2 C1 1.234(4) .
N1 C2 1.335(4) .
N1 C2 1.335(4) 2_556
N2 C9 1.342(4) .
N2 C5 1.345(4) .
C1 C3 1.505(4) .
C2 C3 1.386(4) .
C3 C4 1.393(4) .
C4 C3 1.393(4) 2_556
C5 C6 1.386(4) .
C6 C7 1.388(5) .
C7 C8 1.392(5) .
C7 C7 1.494(6) 5_666
C8 C9 1.377(4) .
C10 C11 1.516(4) .
C11 C12 1.517(5) .
C12 C13 1.526(5) .
C14 C15 1.533(5) .
C15 C16 1.523(5) .
C16 C17 1.525(5) .
C18 C19 1.528(4) .
C19 C20 1.524(5) .
C20 C21 1.524(5) .
